data_4026827
loop_
_publ_author_name
'James E. Biggs-Houck'
'Rebecca L. Davis'
'Jingqiang Wei'
'Brandon Q. Mercado'
'Marilyn M. Olmstead'
'Dean J. Tantillo'
'Jared T. Shaw'

_publ_section_title
;
 Carbon-Carbon Bond-Forming Reactions of \a-Thioaryl Carbonyl Compounds
 for the Synthesis of Complex Heterocyclic Molecules
;
_journal_name_full 'Journal of Organic Chemistry'
_journal_page_first 160
_journal_page_last 172
_journal_paper_doi 10.1021/jo201541e
_journal_volume 77
_journal_year 2012
_chemical_absolute_configuration ad
_chemical_formula_moiety 'C22 H19 N O4'
_chemical_formula_sum 'C22 H19 N O4'
_chemical_formula_weight 361.38
_chemical_name_common 'Compound 53, tetracycle'
_chemical_name_systematic
; 
 ? 
;
_space_group_IT_number 9
_symmetry_cell_setting monoclinic
_symmetry_space_group_name_Hall 'C -2yc'
_symmetry_space_group_name_H-M 'C 1 c 1'
_atom_sites_solution_hydrogens geom
_atom_sites_solution_primary direct
_atom_sites_solution_secondary difmap
_audit_creation_method SHELXL-97
_cell_angle_alpha 90.00
_cell_angle_beta 112.237(2)
_cell_angle_gamma 90.00
_cell_formula_units_Z 4
_cell_length_a 16.7047(10)
_cell_length_b 10.6314(7)
_cell_length_c 10.7298(7)
_cell_measurement_reflns_used 2801
_cell_measurement_temperature 90(2)
_cell_measurement_theta_max 35.91
_cell_measurement_theta_min 2.53
_cell_volume 1763.8(2)
_computing_cell_refinement 'SAINT (Bruker, 2008)'
_computing_data_collection 'Apex 2 (Bruker, 2006)'
_computing_data_reduction 'SAINT (Bruker, 2008)'
_computing_molecular_graphics 'SHELXL-97 (Sheldrick, 2008)'
_computing_publication_material 'SHELXL97 (Sheldrick, 2008)'
_computing_structure_refinement 'SHELXL-97 (Sheldrick, 2008)'
_computing_structure_solution 'SHELXS-97 (Sheldrick, 2008)'
_diffrn_ambient_temperature 90(2)
_diffrn_detector_area_resol_mean 8.3
_diffrn_measured_fraction_theta_full 0.968
_diffrn_measured_fraction_theta_max 0.968
_diffrn_measurement_device_type 'Bruker Apex DUO'
_diffrn_measurement_method \w
_diffrn_radiation_monochromator graphite
_diffrn_radiation_source 'fine-focus sealed tube'
_diffrn_radiation_type CuK\a
_diffrn_radiation_wavelength 1.54178
_diffrn_reflns_av_R_equivalents 0.0166
_diffrn_reflns_av_sigmaI/netI 0.0237
_diffrn_reflns_limit_h_max 20
_diffrn_reflns_limit_h_min -20
_diffrn_reflns_limit_k_max 13
_diffrn_reflns_limit_k_min -13
_diffrn_reflns_limit_l_max 13
_diffrn_reflns_limit_l_min -13
_diffrn_reflns_number 6173
_diffrn_reflns_theta_full 71.81
_diffrn_reflns_theta_max 71.81
_diffrn_reflns_theta_min 5.05
_exptl_absorpt_coefficient_mu 0.766
_exptl_absorpt_correction_T_max 0.8937
_exptl_absorpt_correction_T_min 0.8617
_exptl_absorpt_correction_type multi-scan
_exptl_absorpt_process_details 'SADABS-2008/1 (Sheldrick, 2008)'
_exptl_crystal_colour yellow
_exptl_crystal_density_diffrn 1.361
_exptl_crystal_description block
_exptl_crystal_F_000 760
_exptl_crystal_size_max 0.20
_exptl_crystal_size_mid 0.15
_exptl_crystal_size_min 0.15
_refine_diff_density_max 0.234
_refine_diff_density_min -0.180
_refine_diff_density_rms 0.041
_refine_ls_abs_structure_details 'Flack H D (1983), Acta Cryst. A39, 876-881'
_refine_ls_abs_structure_Flack 0.28(12)
_refine_ls_extinction_method none
_refine_ls_goodness_of_fit_ref 1.054
_refine_ls_hydrogen_treatment constr
_refine_ls_matrix_type full
_refine_ls_number_parameters 244
_refine_ls_number_reflns 2801
_refine_ls_number_restraints 2
_refine_ls_restrained_S_all 1.054
_refine_ls_R_factor_all 0.0299
_refine_ls_R_factor_gt 0.0299
_refine_ls_shift/su_max 0.000
_refine_ls_shift/su_mean 0.000
_refine_ls_structure_factor_coef Fsqd
_refine_ls_weighting_details 'calc w=1/[\s^2^(Fo^2^)+(0.0698P)^2^+0.1992P] where P=(Fo^2^+2Fc^2^)/3'
_refine_ls_weighting_scheme calc
_refine_ls_wR_factor_gt 0.0845
_refine_ls_wR_factor_ref 0.0845
_reflns_number_gt 2797
_reflns_number_total 2801
_reflns_threshold_expression >2sigma(I)
_cod_data_source_file jo201541e_si_001_3.cif
_cod_data_source_block bqm73f
_cod_original_cell_volume 1763.83(19)
_cod_original_sg_symbol_H-M 'C c'
_cod_database_code 4026827

loop_
_symmetry_equiv_pos_as_xyz
'x, y, z'
'x, -y, z+1/2'
'x+1/2, y+1/2, z'
'x+1/2, -y+1/2, z+1/2'

loop_
_atom_site_label
_atom_site_type_symbol
_atom_site_fract_x
_atom_site_fract_y
_atom_site_fract_z
_atom_site_U_iso_or_equiv
_atom_site_adp_type
_atom_site_occupancy
_atom_site_symmetry_multiplicity
_atom_site_calc_flag
_atom_site_refinement_flags
N1 N 0.36265(7) 0.79064(10) 0.12431(12) 0.0185(2) Uani 1 1 d .
C2 C 0.38239(8) 0.71742(12) 0.02341(13) 0.0177(3) Uani 1 1 d .
H2A H 0.4425 0.6829 0.0612 0.021 Uiso 1 1 calc R
C3 C 0.37116(8) 0.81603(12) -0.09099(13) 0.0172(3) Uani 1 1 d .
C4 C 0.35665(8) 0.94307(12) -0.03597(13) 0.0188(3) Uani 1 1 d .
H4A H 0.4023 1.0055 -0.0320 0.023 Uiso 1 1 calc R
C5 C 0.35589(8) 0.91616(13) 0.10333(13) 0.0186(3) Uani 1 1 d .
O6 O 0.34694(7) 0.99461(9) 0.18037(10) 0.0237(2) Uani 1 1 d .
C7 C 0.36639(9) 0.73425(12) 0.25045(13) 0.0199(3) Uani 1 1 d .
H7A H 0.3324 0.6554 0.2304 0.024 Uiso 1 1 calc R
H7B H 0.3395 0.7924 0.2954 0.024 Uiso 1 1 calc R
C8 C 0.45770(9) 0.70566(12) 0.34513(13) 0.0193(3) Uani 1 1 d .
C9 C 0.48138(9) 0.58324(14) 0.39060(15) 0.0235(3) Uani 1 1 d .
H9A H 0.4403 0.5171 0.3596 0.028 Uiso 1 1 calc R
C10 C 0.56448(10) 0.55724(15) 0.48084(16) 0.0282(3) Uani 1 1 d .
H10A H 0.5800 0.4736 0.5115 0.034 Uiso 1 1 calc R
C11 C 0.62506(9) 0.65330(17) 0.52661(15) 0.0280(3) Uani 1 1 d .
H11A H 0.6816 0.6357 0.5899 0.034 Uiso 1 1 calc R
C12 C 0.60273(10) 0.77513(15) 0.47947(14) 0.0254(3) Uani 1 1 d .
H12A H 0.6444 0.8405 0.5091 0.030 Uiso 1 1 calc R
C13 C 0.51930(9) 0.80165(12) 0.38874(14) 0.0221(3) Uani 1 1 d .
H13A H 0.5043 0.8850 0.3565 0.027 Uiso 1 1 calc R
C14 C 0.31676(9) 0.61580(13) -0.04328(14) 0.0193(3) Uani 1 1 d .
C15 C 0.30859(10) 0.49913(13) 0.00952(14) 0.0235(3) Uani 1 1 d .
H15A H 0.3469 0.4747 0.0969 0.028 Uiso 1 1 calc R
C16 C 0.24271(11) 0.41899(14) -0.06913(17) 0.0286(3) Uani 1 1 d .
H16A H 0.2357 0.3389 -0.0353 0.034 Uiso 1 1 calc R
C17 C 0.18716(11) 0.45638(15) -0.19743(16) 0.0307(3) Uani 1 1 d .
H17A H 0.1419 0.4016 -0.2495 0.037 Uiso 1 1 calc R
C18 C 0.19652(10) 0.57172(15) -0.25058(16) 0.0262(3) Uani 1 1 d .
H18A H 0.1586 0.5958 -0.3384 0.031 Uiso 1 1 calc R
C19 C 0.26271(9) 0.65167(13) -0.17262(14) 0.0203(3) Uani 1 1 d .
C20 C 0.28554(8) 0.77934(12) -0.21062(13) 0.0191(3) Uani 1 1 d .
H20A H 0.2963 0.7733 -0.2960 0.023 Uiso 1 1 calc R
C21 C 0.21920(9) 0.88365(14) -0.22282(14) 0.0235(3) Uani 1 1 d .
H21A H 0.1943 0.9156 -0.3164 0.028 Uiso 1 1 calc R
H21B H 0.1716 0.8505 -0.1986 0.028 Uiso 1 1 calc R
C22 C 0.26609(9) 0.98806(13) -0.12749(14) 0.0209(3) Uani 1 1 d .
O23 O 0.23707(7) 1.09020(10) -0.11974(11) 0.0284(2) Uani 1 1 d .
C24 C 0.45122(9) 0.81303(12) -0.12556(14) 0.0199(3) Uani 1 1 d .
O25 O 0.51240(7) 0.88158(10) -0.07928(11) 0.0261(2) Uani 1 1 d .
O26 O 0.44658(7) 0.71751(10) -0.20965(11) 0.0261(2) Uani 1 1 d .
C27 C 0.51754(12) 0.70615(16) -0.25469(19) 0.0347(4) Uani 1 1 d .
H27A H 0.5076 0.6338 -0.3153 0.052 Uiso 1 1 calc R
H27B H 0.5716 0.6941 -0.1767 0.052 Uiso 1 1 calc R
H27C H 0.5215 0.7829 -0.3026 0.052 Uiso 1 1 calc R

loop_
_atom_site_aniso_label
_atom_site_aniso_U_11
_atom_site_aniso_U_22
_atom_site_aniso_U_33
_atom_site_aniso_U_23
_atom_site_aniso_U_13
_atom_site_aniso_U_12
N1 0.0191(5) 0.0190(5) 0.0167(5) 0.0002(4) 0.0061(4) 0.0009(4)
C2 0.0170(6) 0.0171(6) 0.0192(6) 0.0017(5) 0.0072(5) 0.0012(5)
C3 0.0169(6) 0.0183(6) 0.0155(6) -0.0004(5) 0.0051(5) -0.0008(4)
C4 0.0194(6) 0.0185(6) 0.0186(6) 0.0007(5) 0.0075(5) 0.0012(4)
C5 0.0165(6) 0.0209(6) 0.0179(6) 0.0006(5) 0.0058(5) 0.0002(4)
O6 0.0286(5) 0.0212(5) 0.0222(5) -0.0028(4) 0.0106(4) 0.0017(4)
C7 0.0208(6) 0.0209(6) 0.0183(6) 0.0013(5) 0.0078(5) 0.0004(5)
C8 0.0213(6) 0.0209(6) 0.0163(6) 0.0005(4) 0.0076(5) 0.0004(5)
C9 0.0244(7) 0.0229(6) 0.0209(6) 0.0016(5) 0.0059(5) -0.0008(5)
C10 0.0282(8) 0.0279(7) 0.0255(7) 0.0065(6) 0.0068(6) 0.0058(6)
C11 0.0187(7) 0.0412(8) 0.0213(7) 0.0022(6) 0.0043(5) 0.0043(6)
C12 0.0219(7) 0.0336(7) 0.0212(7) -0.0049(5) 0.0089(5) -0.0050(5)
C13 0.0238(7) 0.0228(6) 0.0212(6) -0.0001(5) 0.0102(5) 0.0000(5)
C14 0.0192(6) 0.0196(6) 0.0210(6) -0.0020(5) 0.0097(5) 0.0003(5)
C15 0.0292(7) 0.0190(6) 0.0256(8) -0.0011(5) 0.0140(6) -0.0003(5)
C16 0.0388(9) 0.0212(6) 0.0317(8) -0.0030(6) 0.0200(7) -0.0070(6)
C17 0.0352(8) 0.0298(8) 0.0303(8) -0.0096(6) 0.0161(7) -0.0148(6)
C18 0.0266(7) 0.0297(7) 0.0245(7) -0.0062(6) 0.0122(6) -0.0076(6)
C19 0.0201(6) 0.0213(6) 0.0217(6) -0.0021(5) 0.0102(5) -0.0009(5)
C20 0.0181(6) 0.0215(6) 0.0161(6) 0.0000(5) 0.0046(5) -0.0016(5)
C21 0.0194(6) 0.0253(6) 0.0229(7) 0.0041(5) 0.0048(5) 0.0014(5)
C22 0.0211(6) 0.0220(6) 0.0209(7) 0.0050(5) 0.0092(5) 0.0020(5)
O23 0.0298(5) 0.0244(5) 0.0307(5) 0.0041(4) 0.0110(4) 0.0086(4)
C24 0.0205(6) 0.0191(6) 0.0210(6) 0.0020(5) 0.0087(5) 0.0004(5)
O25 0.0207(5) 0.0262(5) 0.0317(5) -0.0049(4) 0.0101(4) -0.0043(4)
O26 0.0256(5) 0.0249(5) 0.0337(6) -0.0071(4) 0.0181(4) -0.0054(4)
C27 0.0335(9) 0.0374(8) 0.0439(9) -0.0111(7) 0.0268(8) -0.0069(6)

loop_
_atom_type_symbol
_atom_type_description
_atom_type_scat_dispersion_real
_atom_type_scat_dispersion_imag
_atom_type_scat_source
C C 0.0181 0.0091 'International Tables Vol C Tables 4.2.6.8 and 6.1.1.4'
H H 0.0000 0.0000 'International Tables Vol C Tables 4.2.6.8 and 6.1.1.4'
N N 0.0311 0.0180 'International Tables Vol C Tables 4.2.6.8 and 6.1.1.4'
O O 0.0492 0.0322 'International Tables Vol C Tables 4.2.6.8 and 6.1.1.4'

loop_
_geom_angle_atom_site_label_1
_geom_angle_atom_site_label_2
_geom_angle_atom_site_label_3
_geom_angle
C5 N1 C7 122.12(11)
C5 N1 C2 115.39(11)
C7 N1 C2 121.53(10)
N1 C2 C14 113.75(11)
N1 C2 C3 103.21(10)
C14 C2 C3 104.85(10)
N1 C2 H2A 111.5
C14 C2 H2A 111.5
C3 C2 H2A 111.5
C24 C3 C4 113.32(10)
C24 C3 C20 114.21(10)
C4 C3 C20 107.89(10)
C24 C3 C2 108.74(10)
C4 C3 C2 106.10(10)
C20 C3 C2 106.02(10)
C5 C4 C3 105.88(11)
C5 C4 C22 108.26(10)
C3 C4 C22 106.85(11)
C5 C4 H4A 111.8
C3 C4 H4A 111.8
C22 C4 H4A 111.8
O6 C5 N1 125.81(13)
O6 C5 C4 125.63(12)
N1 C5 C4 108.49(11)
N1 C7 C8 112.61(11)
N1 C7 H7A 109.1
C8 C7 H7A 109.1
N1 C7 H7B 109.1
C8 C7 H7B 109.1
H7A C7 H7B 107.8
C9 C8 C13 119.28(13)
C9 C8 C7 120.29(12)
C13 C8 C7 120.43(12)
C10 C9 C8 120.46(14)
C10 C9 H9A 119.8
C8 C9 H9A 119.8
C9 C10 C11 120.18(14)
C9 C10 H10A 119.9
C11 C10 H10A 119.9
C10 C11 C12 119.81(14)
C10 C11 H11A 120.1
C12 C11 H11A 120.1
C11 C12 C13 120.17(14)
C11 C12 H12A 119.9
C13 C12 H12A 119.9
C12 C13 C8 120.06(13)
C12 C13 H13A 120.0
C8 C13 H13A 120.0
C15 C14 C19 121.56(13)
C15 C14 C2 127.54(13)
C19 C14 C2 110.89(12)
C14 C15 C16 118.33(14)
C14 C15 H15A 120.8
C16 C15 H15A 120.8
C15 C16 C17 120.04(14)
C15 C16 H16A 120.0
C17 C16 H16A 120.0
C18 C17 C16 121.43(14)
C18 C17 H17A 119.3
C16 C17 H17A 119.3
C17 C18 C19 118.67(15)
C17 C18 H18A 120.7
C19 C18 H18A 120.7
C14 C19 C18 119.93(13)
C14 C19 C20 112.41(12)
C18 C19 C20 127.66(13)
C19 C20 C21 115.12(11)
C19 C20 C3 104.39(10)
C21 C20 C3 107.16(10)
C19 C20 H20A 110.0
C21 C20 H20A 110.0
C3 C20 H20A 110.0
C22 C21 C20 107.44(11)
C22 C21 H21A 110.2
C20 C21 H21A 110.2
C22 C21 H21B 110.2
C20 C21 H21B 110.2
H21A C21 H21B 108.5
O23 C22 C21 126.12(13)
O23 C22 C4 124.15(13)
C21 C22 C4 109.68(11)
O25 C24 O26 124.19(13)
O25 C24 C3 125.30(13)
O26 C24 C3 110.40(11)
C24 O26 C27 116.27(11)
O26 C27 H27A 109.5
O26 C27 H27B 109.5
H27A C27 H27B 109.5
O26 C27 H27C 109.5
H27A C27 H27C 109.5
H27B C27 H27C 109.5

loop_
_geom_bond_atom_site_label_1
_geom_bond_atom_site_label_2
_geom_bond_distance
N1 C5 1.3508(17)
N1 C7 1.4599(17)
N1 C2 1.4686(17)
C2 C14 1.5124(17)
C2 C3 1.5706(17)
C2 H2A 1.0000
C3 C24 1.5176(17)
C3 C4 1.5296(17)
C3 C20 1.5671(17)
C4 C5 1.5265(18)
C4 C22 1.5354(18)
C4 H4A 1.0000
C5 O6 1.2226(18)
C7 C8 1.5094(18)
C7 H7A 0.9900
C7 H7B 0.9900
C8 C9 1.3937(19)
C8 C13 1.3981(19)
C9 C10 1.387(2)
C9 H9A 0.9500
C10 C11 1.390(2)
C10 H10A 0.9500
C11 C12 1.389(2)
C11 H11A 0.9500
C12 C13 1.394(2)
C12 H12A 0.9500
C13 H13A 0.9500
C14 C15 1.392(2)
C14 C19 1.3922(19)
C15 C16 1.395(2)
C15 H15A 0.9500
C16 C17 1.395(3)
C16 H16A 0.9500
C17 C18 1.386(2)
C17 H17A 0.9500
C18 C19 1.395(2)
C18 H18A 0.9500
C19 C20 1.5072(18)
C20 C21 1.5379(19)
C20 H20A 1.0000
C21 C22 1.5118(19)
C21 H21A 0.9900
C21 H21B 0.9900
C22 O23 1.2047(19)
C24 O25 1.1992(18)
C24 O26 1.3410(17)
O26 C27 1.4445(19)
C27 H27A 0.9800
C27 H27B 0.9800
C27 H27C 0.9800
